data_2242772
loop_
_publ_author_name
'Kucheriv, Olesia I.'
'Tokmenko, Inna I.'
'Matushko, Igor P.'
'Tsapyuk, Galyna G.'
'Gural'skiy, Il'ya A.'

_publ_section_title
;
 Crystal structure of
 poly[bis(\m-2-bromopyrazine)tetra-\m~2~-cyanido-dicopper(I)iron(II)]: a
 bimetallic metal-organic framework
;
_journal_issue 12
_journal_name_full 'Acta Crystallographica Section E'
_journal_page_first 1895
_journal_page_last 1898
_journal_paper_doi 10.1107/S2056989018016638
_journal_volume 74
_journal_year 2018
_chemical_formula_iupac '[Cu2 Fe (C N)4 (C4 H3 Br N2)2]'
_chemical_formula_moiety 'C12 H6 Br2 Cu2 Fe N8'
_chemical_formula_sum 'C12 H6 Br2 Cu2 Fe N8'
_chemical_formula_weight 605.00
_chemical_name_systematic
;
poly[bis(\m-2-bromopyrazine)tetra-\m~2~-cyanido-dicopper(I)iron(II)]
;
_space_group_crystal_system monoclinic
_space_group_IT_number 15
_space_group_name_Hall '-C 2yc'
_space_group_name_H-M_alt 'C 1 2/c 1'
_symmetry_space_group_name_Hall '-C 2yc'
_symmetry_space_group_name_H-M 'C 1 2/c 1'
_atom_sites_solution_hydrogens geom
_atom_sites_solution_primary direct
_atom_sites_solution_secondary difmap
_audit_creation_method
;
Olex2 1.2
(compiled 2018.05.29 svn.r3508 for OlexSys, GUI svn.r5506)
;
_cell_angle_alpha 90
_cell_angle_beta 92.369(4)
_cell_angle_gamma 90
_cell_formula_units_Z 4
_cell_length_a 13.6143(17)
_cell_length_b 9.3067(11)
_cell_length_c 13.2101(15)
_cell_measurement_reflns_used 3458
_cell_measurement_temperature 296(2)
_cell_measurement_theta_max 27.970
_cell_measurement_theta_min 2.651
_cell_volume 1672.3(3)
_computing_cell_refinement
;
SAINT (Bruker, 2013)
;
_computing_data_collection
;
APEX2 (Bruker, 2013)
;
_computing_data_reduction
;
SAINT (Bruker, 2013)
;
_computing_molecular_graphics
;
<i>OLEX2</i> (Dolomanov <i>et al.</i>,  2009) and DIAMOND (Brandenburg,
1999)
;
_computing_publication_material
;
<i>OLEX2</i> (Dolomanov <i>et al.</i>,  2009)
;
_computing_structure_refinement
;
ShelXL (Sheldrick, 2015)
;
_computing_structure_solution
;
ShelXS (Sheldrick, 2008)
;
_diffrn_ambient_temperature 296.15
_diffrn_measured_fraction_theta_full 1.000
_diffrn_measured_fraction_theta_max 1.000
_diffrn_measurement_device_type 'Bruker SMART'
_diffrn_measurement_method '\f and \w scans'
_diffrn_radiation_type MoK\a
_diffrn_radiation_wavelength 0.71073
_diffrn_reflns_av_R_equivalents 0.0292
_diffrn_reflns_av_unetI/netI 0.0243
_diffrn_reflns_limit_h_max 17
_diffrn_reflns_limit_h_min -17
_diffrn_reflns_limit_k_max 12
_diffrn_reflns_limit_k_min -12
_diffrn_reflns_limit_l_max 17
_diffrn_reflns_limit_l_min -17
_diffrn_reflns_number 8711
_diffrn_reflns_theta_full 25.242
_diffrn_reflns_theta_max 28.001
_diffrn_reflns_theta_min 2.652
_exptl_absorpt_coefficient_mu 8.168
_exptl_absorpt_correction_T_max 0.7456
_exptl_absorpt_correction_T_min 0.4867
_exptl_absorpt_correction_type multi-scan
_exptl_absorpt_process_details
;
(SADABS; Bruker, 2013)
;
_exptl_crystal_colour brown
_exptl_crystal_density_diffrn 2.403
_exptl_crystal_description plate
_exptl_crystal_F_000 1152
_exptl_crystal_size_max 0.2
_exptl_crystal_size_mid 0.1
_exptl_crystal_size_min 0.05
_refine_diff_density_max 1.076
_refine_diff_density_min -0.759
_refine_ls_extinction_method none
_refine_ls_goodness_of_fit_ref 1.044
_refine_ls_hydrogen_treatment constr
_refine_ls_matrix_type full
_refine_ls_number_parameters 115
_refine_ls_number_reflns 2023
_refine_ls_number_restraints 0
_refine_ls_restrained_S_all 1.044
_refine_ls_R_factor_all 0.0309
_refine_ls_R_factor_gt 0.0255
_refine_ls_shift/su_max 0.001
_refine_ls_shift/su_mean 0.000
_refine_ls_structure_factor_coef Fsqd
_refine_ls_weighting_details 'w=1/[\s^2^(Fo^2^)+(0.0308P)^2^+4.9236P] where P=(Fo^2^+2Fc^2^)/3'
_refine_ls_weighting_scheme calc
_refine_ls_wR_factor_gt 0.0604
_refine_ls_wR_factor_ref 0.0626
_reflns_number_gt 1799
_reflns_number_total 2023
_reflns_threshold_expression 'I > 2\s(I)'
_cod_data_source_file su5461sup1.cif
_cod_data_source_block I
_cod_database_code 2242772
_shelx_space_group_comment
;
The symmetry employed for this shelxl refinement is uniquely defined
by the following loop, which should always be used as a source of
symmetry information in preference to the above space-group names.
They are only intended as comments.
;

loop_
_space_group_symop_operation_xyz
'x, y, z'
'-x, y, -z+1/2'
'x+1/2, y+1/2, z'
'-x+1/2, y+1/2, -z+1/2'
'-x, -y, -z'
'x, -y, z-1/2'
'-x+1/2, -y+1/2, -z'
'x+1/2, -y+1/2, z-1/2'

loop_
_atom_site_type_symbol
_atom_site_label
_atom_site_fract_x
_atom_site_fract_y
_atom_site_fract_z
_atom_site_U_iso_or_equiv
_atom_site_adp_type
_atom_site_calc_flag
_atom_site_occupancy
Br Br1 0.58637(3) 0.80466(3) 0.43290(2) 0.02782(10) Uani d 1
Cu Cu1 0.56339(2) -0.11583(4) 0.68710(2) 0.01446(10) Uani d 1
Fe Fe1 0.750000 0.250000 0.500000 0.00911(12) Uani d 1
N N2 0.64165(17) 0.2082(2) 0.40313(17) 0.0125(4) Uani d 1
N N4 0.61897(18) 0.6878(3) 0.62526(18) 0.0167(5) Uani d 1
N N3 0.68414(17) 0.4233(2) 0.55166(16) 0.0131(4) Uani d 1
N N1 0.68406(17) 0.1288(2) 0.59751(17) 0.0133(4) Uani d 1
C C6 0.6791(2) 0.4482(3) 0.6517(2) 0.0179(6) Uani d 1
H H6 0.697279 0.376181 0.697551 0.022 Uiso calc 1
C C2 0.5807(2) 0.1643(3) 0.3484(2) 0.0144(5) Uani d 1
C C3 0.6541(2) 0.5292(3) 0.4890(2) 0.0167(5) Uani d 1
H H3 0.654572 0.515097 0.419324 0.020 Uiso calc 1
C C5 0.6474(2) 0.5785(3) 0.6873(2) 0.0205(6) Uani d 1
H H5 0.645476 0.591957 0.756995 0.025 Uiso calc 1
C C1 0.6393(2) 0.0431(3) 0.63961(19) 0.0129(5) Uani d 1
C C4 0.6224(2) 0.6594(3) 0.5265(2) 0.0164(5) Uani d 1

loop_
_atom_site_aniso_label
_atom_site_aniso_U_11
_atom_site_aniso_U_22
_atom_site_aniso_U_33
_atom_site_aniso_U_12
_atom_site_aniso_U_13
_atom_site_aniso_U_23
Br1 0.0441(2) 0.02245(17) 0.01682(15) 0.01597(14) 0.00049(13) 0.00483(11)
Cu1 0.01237(17) 0.01466(17) 0.01645(17) -0.00143(13) 0.00172(13) 0.00342(13)
Fe1 0.0097(3) 0.0095(2) 0.0081(2) -0.00185(19) -0.00025(19) 0.00029(18)
N2 0.0139(12) 0.0124(10) 0.0114(10) 0.0000(9) 0.0031(9) 0.0019(8)
N4 0.0199(13) 0.0148(11) 0.0154(11) 0.0042(9) 0.0019(10) 0.0007(9)
N3 0.0124(11) 0.0152(11) 0.0118(10) -0.0003(9) 0.0006(9) -0.0006(9)
N1 0.0133(11) 0.0142(11) 0.0122(10) 0.0002(9) -0.0011(9) -0.0018(9)
C6 0.0245(16) 0.0162(13) 0.0130(12) 0.0054(11) -0.0003(11) 0.0026(10)
C2 0.0162(14) 0.0109(11) 0.0158(12) 0.0015(10) -0.0011(10) 0.0019(10)
C3 0.0193(14) 0.0181(13) 0.0126(12) 0.0047(11) 0.0005(10) -0.0022(10)
C5 0.0302(17) 0.0198(14) 0.0115(12) 0.0071(12) 0.0019(11) 0.0004(11)
C1 0.0142(13) 0.0144(13) 0.0101(11) 0.0008(10) -0.0001(10) 0.0014(9)
C4 0.0166(14) 0.0173(13) 0.0151(13) 0.0054(11) -0.0003(10) 0.0041(10)

loop_
_atom_type_symbol
_atom_type_description
_atom_type_scat_dispersion_real
_atom_type_scat_dispersion_imag
_atom_type_scat_source
C C 0.0033 0.0016 'International Tables Vol C Tables 4.2.6.8 and 6.1.1.4'
H H 0.0000 0.0000 'International Tables Vol C Tables 4.2.6.8 and 6.1.1.4'
Br Br -0.2901 2.4595 'International Tables Vol C Tables 4.2.6.8 and 6.1.1.4'
Cu Cu 0.3201 1.2651 'International Tables Vol C Tables 4.2.6.8 and 6.1.1.4'
Fe Fe 0.3463 0.8444 'International Tables Vol C Tables 4.2.6.8 and 6.1.1.4'
N N 0.0061 0.0033 'International Tables Vol C Tables 4.2.6.8 and 6.1.1.4'

loop_
_geom_angle_atom_site_label_1
_geom_angle_atom_site_label_2
_geom_angle_atom_site_label_3
_geom_angle_site_symmetry_1
_geom_angle_site_symmetry_3
_geom_angle
_geom_angle_publ_flag
N4 Cu1 Cu1 1_545 2_656 121.81(7) ?
N4 Cu1 C2 1_545 6_556 99.77(10) y
C2 Cu1 Cu1 5_656 2_656 57.25(8) ?
C2 Cu1 Cu1 6_556 2_656 52.20(8) ?
C2 Cu1 N4 5_656 1_545 94.29(10) y
C2 Cu1 C2 5_656 6_556 104.00(10) y
C1 Cu1 Cu1 . 2_656 128.71(8) ?
C1 Cu1 N4 . 1_545 109.09(10) y
C1 Cu1 C2 . 6_556 116.07(11) y
C1 Cu1 C2 . 5_656 128.08(11) y
N1 Fe1 N1 . 7_656 180 y
N2 Fe1 N2 . 7_656 180 y
N3 Fe1 N3 . 7_656 180 y
N2 Fe1 N3 7_656 . 87.27(9) y
N2 Fe1 N3 7_656 7_656 92.73(9) ?
N2 Fe1 N3 . . 92.73(9) y
N2 Fe1 N3 . 7_656 87.27(9) ?
N2 Fe1 N1 7_656 . 92.19(9) y
N2 Fe1 N1 . . 87.81(9) y
N2 Fe1 N1 . 7_656 92.19(9) ?
N2 Fe1 N1 7_656 7_656 87.81(9) ?
N1 Fe1 N3 . . 90.92(9) y
N1 Fe1 N3 7_656 7_656 90.92(9) ?
N1 Fe1 N3 7_656 . 89.08(9) y
N1 Fe1 N3 . 7_656 89.08(9) ?
C2 N2 Fe1 . . 170.7(2) ?
C5 N4 Cu1 . 1_565 120.31(19) ?
C4 N4 Cu1 . 1_565 124.53(19) ?
C4 N4 C5 . . 115.0(2) ?
C6 N3 Fe1 . . 121.39(19) ?
C3 N3 Fe1 . . 121.14(18) ?
C3 N3 C6 . . 116.9(2) ?
C1 N1 Fe1 . . 167.4(2) ?
N3 C6 H6 . . 119.4 ?
N3 C6 C5 . . 121.1(3) ?
C5 C6 H6 . . 119.4 ?
Cu1 C2 Cu1 5_656 6 70.56(9) ?
N2 C2 Cu1 . 5_656 151.5(2) ?
N2 C2 Cu1 . 6 137.1(2) ?
N3 C3 H3 . . 119.5 ?
N3 C3 C4 . . 120.9(3) ?
C4 C3 H3 . . 119.5 ?
N4 C5 C6 . . 122.7(3) ?
N4 C5 H5 . . 118.6 ?
C6 C5 H5 . . 118.6 ?
N1 C1 Cu1 . . 170.1(2) ?
N4 C4 Br1 . . 118.8(2) ?
N4 C4 C3 . . 123.2(3) ?
C3 C4 Br1 . . 118.0(2) ?

loop_
_geom_bond_atom_site_label_1
_geom_bond_atom_site_label_2
_geom_bond_site_symmetry_2
_geom_bond_distance
_geom_bond_publ_flag
Br1 C4 . 1.884(3) ?
Cu1 Cu1 2_656 2.4450(7) y
Cu1 N4 1_545 2.152(2) y
Cu1 C1 . 1.924(3) y
Cu1 C2 5_656 2.049(3) y
Cu1 C2 6_556 2.181(3) y
Fe1 N1 . 1.958(2) y
Fe1 N2 7_656 1.952(2) ?
Fe1 N2 . 1.952(2) y
Fe1 N3 . 1.980(2) y
Fe1 N3 7_656 1.980(2) ?
Fe1 N1 7_656 1.958(2) ?
N2 C2 . 1.153(4) ?
N4 C5 . 1.353(4) ?
N4 C4 . 1.334(4) ?
N3 C6 . 1.347(3) ?
N3 C3 . 1.340(4) ?
N1 C1 . 1.160(4) ?
C6 H6 . 0.9300 ?
C6 C5 . 1.376(4) ?
C3 H3 . 0.9300 ?
C3 C4 . 1.385(4) ?
C5 H5 . 0.9300 ?

loop_
_geom_torsion_atom_site_label_1
_geom_torsion_atom_site_label_2
_geom_torsion_atom_site_label_3
_geom_torsion_atom_site_label_4
_geom_torsion_site_symmetry_1
_geom_torsion
Cu1 N4 C5 C6 1_565 176.8(2)
Cu1 N4 C4 Br1 1_565 5.2(3)
Cu1 N4 C4 C3 1_565 -176.7(2)
Fe1 N3 C6 C5 . 169.6(2)
Fe1 N3 C3 C4 . -169.7(2)
N3 C6 C5 N4 . 0.6(5)
N3 C3 C4 Br1 . 177.6(2)
N3 C3 C4 N4 . -0.5(5)
C6 N3 C3 C4 . 2.0(4)
C3 N3 C6 C5 . -2.0(4)
C5 N4 C4 Br1 . -179.1(2)
C5 N4 C4 C3 . -1.0(4)
C4 N4 C5 C6 . 1.0(5)

_cod_database_fobs_code 2242772
